data_4123861
loop_
_publ_author_name
'Kindermann, Nicole'
'Dechert, Sebastian'
'Demeshko, Serhiy'
'Meyer, Franc'

_publ_section_title
;
 Proton-Induced, Reversible Interconversion of a \m-1,2-Peroxo and a
 \m-1,1-Hydroperoxo Dicopper(II) Complex.
;
_journal_issue 25
_journal_name_full 'Journal of the American Chemical Society'
_journal_page_first 8002
_journal_page_last 8005
_journal_paper_doi 10.1021/jacs.5b04361
_journal_volume 137
_journal_year 2015
_chemical_formula_moiety 'C31 H62 Cu2 N8 O2 2+, C24 H20 B -, C F3 O3 S -, C3 H5 N'
_chemical_formula_sum 'C59 H87 B Cu2 F3 N9 O5 S'
_chemical_formula_weight 1229.32
_space_group_crystal_system triclinic
_space_group_IT_number 2
_space_group_name_Hall '-P 1'
_space_group_name_H-M_alt 'P -1'
_symmetry_space_group_name_Hall '-P 1'
_symmetry_space_group_name_H-M 'P -1'
_atom_sites_solution_hydrogens geom
_audit_creation_method SHELXL-2014/7
_cell_angle_alpha 100.01(3)
_cell_angle_beta 92.79(3)
_cell_angle_gamma 100.50(3)
_cell_formula_units_Z 2
_cell_length_a 10.997(2)
_cell_length_b 11.726(2)
_cell_length_c 24.103(5)
_cell_measurement_reflns_used 34590
_cell_measurement_temperature 133(2)
_cell_measurement_theta_max 25.662
_cell_measurement_theta_min 1.722
_cell_volume 2999.2(11)
_computing_cell_refinement 'X-AREA (Stoe & Cie, 2002)'
_computing_data_collection 'X-AREA (Stoe & Cie, 2002)'
_computing_data_reduction 'X-AREA (Stoe & Cie, 2002)'
_computing_molecular_graphics 'DIAMOND (Brandenburg, 2012)'
_computing_publication_material 'SHELXL-2014 (Sheldrick, 2014)'
_computing_structure_refinement 'SHELXL-2014/7 (Sheldrick, 2014)'
_computing_structure_solution 'SHELXS-2014 (Sheldrick, 2014)'
_diffrn_ambient_temperature 133(2)
_diffrn_measured_fraction_theta_full 1.000
_diffrn_measured_fraction_theta_max 0.992
_diffrn_measurement_device_type 'Stoe IPDS II'
_diffrn_measurement_method \w
_diffrn_radiation_type MoK\a
_diffrn_radiation_wavelength 0.71073
_diffrn_reflns_av_R_equivalents 0.0657
_diffrn_reflns_av_unetI/netI 0.0750
_diffrn_reflns_laue_measured_fraction_full 1.000
_diffrn_reflns_laue_measured_fraction_max 0.992
_diffrn_reflns_limit_h_max 13
_diffrn_reflns_limit_h_min -13
_diffrn_reflns_limit_k_max 14
_diffrn_reflns_limit_k_min -14
_diffrn_reflns_limit_l_max 29
_diffrn_reflns_limit_l_min -29
_diffrn_reflns_number 34590
_diffrn_reflns_point_group_measured_fraction_full 1.000
_diffrn_reflns_point_group_measured_fraction_max 0.992
_diffrn_reflns_theta_full 25.242
_diffrn_reflns_theta_max 25.662
_diffrn_reflns_theta_min 1.722
_diffrn_source 'fine-focus sealed tube'
_exptl_absorpt_coefficient_mu 0.809
_exptl_absorpt_correction_T_max 0.9058
_exptl_absorpt_correction_T_min 0.6784
_exptl_absorpt_correction_type numerical
_exptl_absorpt_process_details 'X-RED (Stoe & Cie, 2002)'
_exptl_crystal_colour green
_exptl_crystal_density_diffrn 1.361
_exptl_crystal_description block
_exptl_crystal_F_000 1300
_exptl_crystal_size_max 0.340
_exptl_crystal_size_mid 0.170
_exptl_crystal_size_min 0.050
_refine_diff_density_max 0.463
_refine_diff_density_min -0.380
_refine_diff_density_rms 0.057
_refine_ls_extinction_method none
_refine_ls_goodness_of_fit_ref 0.977
_refine_ls_hydrogen_treatment constr
_refine_ls_matrix_type full
_refine_ls_number_parameters 750
_refine_ls_number_reflns 11293
_refine_ls_number_restraints 24
_refine_ls_restrained_S_all 0.979
_refine_ls_R_factor_all 0.0835
_refine_ls_R_factor_gt 0.0481
_refine_ls_shift/su_max 0.002
_refine_ls_shift/su_mean 0.000
_refine_ls_structure_factor_coef Fsqd
_refine_ls_weighting_details 'w=1/[\s^2^(Fo^2^)+(0.0384P)^2^] where P=(Fo^2^+2Fc^2^)/3'
_refine_ls_weighting_scheme calc
_refine_ls_wR_factor_gt 0.0843
_refine_ls_wR_factor_ref 0.0929
_reflns_Friedel_coverage 0.000
_reflns_number_gt 7907
_reflns_number_total 11293
_reflns_threshold_expression 'I > 2\s(I)'
_cod_data_source_file ja5b04361_si_002.cif
_cod_data_source_block nk343
_cod_depositor_comments 'Adding full bibliography for 4123861.cif.'
_cod_original_cell_volume 2999.0(11)
_cod_database_code 4123861
_shelx_shelxl_version_number 2014/7
_shelx_space_group_comment
;
The symmetry employed for this shelxl refinement is uniquely defined
by the following loop, which should always be used as a source of
symmetry information in preference to the above space-group names.
They are only intended as comments.
;
_shelx_estimated_absorpt_t_min 0.771
_shelx_estimated_absorpt_t_max 0.961

loop_
_space_group_symop_operation_xyz
'x, y, z'
'-x, -y, -z'

loop_
_atom_site_label
_atom_site_type_symbol
_atom_site_fract_x
_atom_site_fract_y
_atom_site_fract_z
_atom_site_U_iso_or_equiv
_atom_site_adp_type
_atom_site_occupancy
_atom_site_site_symmetry_order
_atom_site_calc_flag
_atom_site_refinement_flags_posn
_atom_site_refinement_flags_adp
_atom_site_refinement_flags_occupancy
_atom_site_disorder_assembly
_atom_site_disorder_group
Cu1 Cu 0.76247(3) 0.64943(3) 0.80030(2) 0.02285(9) Uani 1 1 d . . . . .
Cu2 Cu 0.67628(3) 0.43607(3) 0.67520(2) 0.02714(10) Uani 1 1 d . . . . .
O1 O 0.72315(18) 0.60153(18) 0.71750(8) 0.0263(5) Uani 1 1 d . . . . .
O2 O 0.7361(2) 0.7003(2) 0.68726(9) 0.0310(5) Uani 1 1 d . . . . .
H2 H 0.6663 0.7175 0.6815 0.047 Uiso 1 1 calc R U . . .
N1 N 0.6688(2) 0.4913(2) 0.79810(10) 0.0277(6) Uani 1 1 d . . . . .
N2 N 0.6627(2) 0.4023(2) 0.75211(11) 0.0313(6) Uani 1 1 d . . . . .
N3 N 0.8051(2) 0.6762(2) 0.88798(11) 0.0280(6) Uani 1 1 d . . . . .
N4 N 0.9377(2) 0.7626(2) 0.80120(11) 0.0265(6) Uani 1 1 d . . . . .
N5 N 0.6996(2) 0.8278(2) 0.82158(10) 0.0248(5) Uani 1 1 d . . . . .
N6 N 0.6526(3) 0.2566(3) 0.63983(12) 0.0397(7) Uani 1 1 d . . . . .
N7 N 0.7268(2) 0.4600(3) 0.59479(11) 0.0327(6) Uani 1 1 d . . . . .
N8 N 0.4735(2) 0.4095(2) 0.63403(11) 0.0296(6) Uani 1 1 d . . . . .
C1 C 0.5746(3) 0.3246(3) 0.82200(15) 0.0375(8) Uani 1 1 d . . . . .
H1 H 0.5327 0.2699 0.8428 0.045 Uiso 1 1 calc R U . . .
C2 C 0.6162(3) 0.4447(3) 0.84030(13) 0.0306(7) Uani 1 1 d . . . . .
C3 C 0.6068(3) 0.3010(3) 0.76723(15) 0.0367(8) Uani 1 1 d . . . . .
C4 C 0.6246(3) 0.5181(3) 0.89817(14) 0.0342(8) Uani 1 1 d . . . . .
H4A H 0.5919 0.4678 0.9251 0.041 Uiso 1 1 calc R U . . .
H4B H 0.5736 0.5795 0.8979 0.041 Uiso 1 1 calc R U . . .
C5 C 0.7588(3) 0.5762(3) 0.91682(14) 0.0331(7) Uani 1 1 d . . . . .
H5A H 0.7666 0.6056 0.9582 0.040 Uiso 1 1 calc R U . . .
H5B H 0.8116 0.5163 0.9090 0.040 Uiso 1 1 calc R U . . .
C6 C 0.9436(3) 0.6962(3) 0.89365(13) 0.0314(8) Uani 1 1 d . . . . .
H6A H 0.9705 0.6206 0.8806 0.038 Uiso 1 1 calc R U . . .
H6B H 0.9739 0.7241 0.9340 0.038 Uiso 1 1 calc R U . . .
C7 C 1.0001(3) 0.7854(3) 0.85979(14) 0.0328(8) Uani 1 1 d . . . . .
H7A H 0.9934 0.8653 0.8793 0.039 Uiso 1 1 calc R U . . .
H7B H 1.0893 0.7832 0.8575 0.039 Uiso 1 1 calc R U . . .
C8 C 0.9098(3) 0.8738(3) 0.78606(14) 0.0298(7) Uani 1 1 d . . . . .
H8A H 0.8796 0.8586 0.7456 0.036 Uiso 1 1 calc R U . . .
H8B H 0.9870 0.9343 0.7916 0.036 Uiso 1 1 calc R U . . .
C9 C 0.8123(3) 0.9212(3) 0.82164(14) 0.0283(7) Uani 1 1 d . . . . .
H9A H 0.8487 0.9515 0.8610 0.034 Uiso 1 1 calc R U . . .
H9B H 0.7878 0.9877 0.8065 0.034 Uiso 1 1 calc R U . . .
C10 C 0.6647(3) 0.8215(3) 0.87957(13) 0.0292(7) Uani 1 1 d . . . . .
H10A H 0.5860 0.7637 0.8775 0.035 Uiso 1 1 calc R U . . .
H10B H 0.6499 0.8995 0.8979 0.035 Uiso 1 1 calc R U . . .
C11 C 0.7629(3) 0.7857(3) 0.91587(13) 0.0298(7) Uani 1 1 d . . . . .
H11A H 0.8355 0.8515 0.9247 0.036 Uiso 1 1 calc R U . . .
H11B H 0.7291 0.7721 0.9520 0.036 Uiso 1 1 calc R U . . .
C12 C 1.0121(3) 0.7047(3) 0.75753(14) 0.0329(8) Uani 1 1 d . . . . .
H12 H 0.9614 0.6882 0.7204 0.039 Uiso 1 1 calc R U . . .
C13 C 1.0320(3) 0.5865(3) 0.77009(15) 0.0369(8) Uani 1 1 d . . . . .
H13A H 1.0710 0.5460 0.7388 0.055 Uiso 1 1 calc R U . . .
H13B H 0.9518 0.5380 0.7745 0.055 Uiso 1 1 calc R U . . .
H13C H 1.0859 0.5995 0.8051 0.055 Uiso 1 1 calc R U . . .
C14 C 1.1352(3) 0.7824(4) 0.75035(18) 0.0478(10) Uani 1 1 d . . . . .
H14A H 1.1199 0.8558 0.7397 0.072 Uiso 1 1 calc R U . . .
H14B H 1.1774 0.7406 0.7207 0.072 Uiso 1 1 calc R U . . .
H14C H 1.1876 0.8009 0.7860 0.072 Uiso 1 1 calc R U . . .
C15 C 0.5938(3) 0.8495(3) 0.78561(13) 0.0272(7) Uani 1 1 d . . . . .
H15 H 0.6277 0.8697 0.7500 0.033 Uiso 1 1 calc R U . . .
C16 C 0.4952(3) 0.7396(3) 0.76895(14) 0.0313(7) Uani 1 1 d . . . . .
H16A H 0.5338 0.6728 0.7542 0.047 Uiso 1 1 calc R U . . .
H16B H 0.4359 0.7511 0.7397 0.047 Uiso 1 1 calc R U . . .
H16C H 0.4516 0.7235 0.8021 0.047 Uiso 1 1 calc R U . . .
C17 C 0.5361(3) 0.9527(3) 0.81282(15) 0.0383(8) Uani 1 1 d . . . . .
H17A H 0.4904 0.9308 0.8445 0.057 Uiso 1 1 calc R U . . .
H17B H 0.4792 0.9715 0.7847 0.057 Uiso 1 1 calc R U . . .
H17C H 0.6019 1.0218 0.8267 0.057 Uiso 1 1 calc R U . . .
C18 C 0.5967(4) 0.1837(3) 0.72872(18) 0.0503(10) Uani 1 1 d . . . . .
H18A H 0.6144 0.1254 0.7517 0.060 Uiso 1 1 calc R U . . .
H18B H 0.5102 0.1572 0.7117 0.060 Uiso 1 1 calc R U . . .
C19 C 0.6820(4) 0.1840(3) 0.68212(17) 0.0481(10) Uani 1 1 d . . . . .
H19A H 0.7683 0.2148 0.6988 0.058 Uiso 1 1 calc R U . . .
H19B H 0.6773 0.1017 0.6624 0.058 Uiso 1 1 calc R U . . .
C20 C 0.7448(3) 0.2533(3) 0.59724(16) 0.0459(10) Uani 1 1 d . . . . .
H20A H 0.7317 0.1732 0.5738 0.055 Uiso 1 1 calc R U . . .
H20B H 0.8295 0.2713 0.6165 0.055 Uiso 1 1 calc R U . . .
C21 C 0.7326(3) 0.3418(3) 0.56013(15) 0.0414(9) Uani 1 1 d . . . . .
H21A H 0.6564 0.3132 0.5342 0.050 Uiso 1 1 calc R U . . .
H21B H 0.8045 0.3501 0.5370 0.050 Uiso 1 1 calc R U . . .
C22 C 0.6216(3) 0.5085(3) 0.57225(13) 0.0322(8) Uani 1 1 d . . . . .
H22A H 0.6314 0.5121 0.5319 0.039 Uiso 1 1 calc R U . . .
H22B H 0.6269 0.5902 0.5929 0.039 Uiso 1 1 calc R U . . .
C23 C 0.4942(3) 0.4378(3) 0.57703(13) 0.0339(8) Uani 1 1 d . . . . .
H23A H 0.4311 0.4827 0.5668 0.041 Uiso 1 1 calc R U . . .
H23B H 0.4814 0.3630 0.5492 0.041 Uiso 1 1 calc R U . . .
C24 C 0.4302(3) 0.2813(3) 0.63176(16) 0.0420(9) Uani 1 1 d . . . . .
H24A H 0.3525 0.2542 0.6067 0.050 Uiso 1 1 calc R U . . .
H24B H 0.4114 0.2676 0.6701 0.050 Uiso 1 1 calc R U . . .
C25 C 0.5247(3) 0.2091(3) 0.61034(16) 0.0444(9) Uani 1 1 d . . . . .
H25A H 0.4971 0.1268 0.6158 0.053 Uiso 1 1 calc R U . . .
H25B H 0.5288 0.2075 0.5693 0.053 Uiso 1 1 calc R U . . .
C26 C 0.8461(3) 0.5470(3) 0.59495(14) 0.0365(8) Uani 1 1 d . . . . .
H26 H 0.8383 0.6218 0.6205 0.044 Uiso 1 1 calc R U . . .
C27 C 0.8715(4) 0.5776(4) 0.53698(16) 0.0513(10) Uani 1 1 d . . . . .
H27A H 0.8751 0.5055 0.5101 0.077 Uiso 1 1 calc R U . . .
H27B H 0.9509 0.6330 0.5399 0.077 Uiso 1 1 calc R U . . .
H27C H 0.8049 0.6140 0.5237 0.077 Uiso 1 1 calc R U . . .
C28 C 0.9548(3) 0.5039(4) 0.61986(17) 0.0486(10) Uani 1 1 d . . . . .
H28A H 0.9335 0.4777 0.6552 0.073 Uiso 1 1 calc R U . . .
H28B H 1.0275 0.5684 0.6275 0.073 Uiso 1 1 calc R U . . .
H28C H 0.9738 0.4379 0.5930 0.073 Uiso 1 1 calc R U . . .
C29 C 0.3861(3) 0.4794(3) 0.66299(13) 0.0318(7) Uani 1 1 d . . . . .
H29 H 0.4222 0.5649 0.6649 0.038 Uiso 1 1 calc R U . . .
C30 C 0.2564(3) 0.4544(4) 0.63150(15) 0.0443(9) Uani 1 1 d . . . . .
H30A H 0.2640 0.4657 0.5924 0.066 Uiso 1 1 calc R U . . .
H30B H 0.2067 0.5086 0.6504 0.066 Uiso 1 1 calc R U . . .
H30C H 0.2156 0.3728 0.6317 0.066 Uiso 1 1 calc R U . . .
C31 C 0.3714(3) 0.4599(3) 0.72365(14) 0.0351(8) Uani 1 1 d . . . . .
H31A H 0.3246 0.3800 0.7230 0.053 Uiso 1 1 calc R U . . .
H31B H 0.3265 0.5178 0.7433 0.053 Uiso 1 1 calc R U . . .
H31C H 0.4535 0.4693 0.7435 0.053 Uiso 1 1 calc R U . . .
C32 C 0.0150(3) 0.2071(3) 0.90517(12) 0.0235(6) Uani 1 1 d . . . . .
C33 C -0.0982(3) 0.2335(3) 0.88547(14) 0.0298(7) Uani 1 1 d . . . . .
H33 H -0.0973 0.2787 0.8563 0.036 Uiso 1 1 calc R U . . .
C34 C -0.2096(3) 0.1964(3) 0.90689(15) 0.0332(8) Uani 1 1 d . . . . .
H34 H -0.2832 0.2163 0.8924 0.040 Uiso 1 1 calc R U . . .
C35 C -0.2150(3) 0.1306(3) 0.94911(14) 0.0321(8) Uani 1 1 d . . . . .
H35 H -0.2921 0.1041 0.9633 0.039 Uiso 1 1 calc R U . . .
C36 C -0.1078(3) 0.1036(3) 0.97053(13) 0.0289(7) Uani 1 1 d . . . . .
H36 H -0.1104 0.0587 0.9999 0.035 Uiso 1 1 calc R U . . .
C37 C 0.0045(3) 0.1422(3) 0.94907(13) 0.0256(7) Uani 1 1 d . . . . .
H37 H 0.0777 0.1238 0.9649 0.031 Uiso 1 1 calc R U . . .
C38 C 0.2607(3) 0.2123(3) 0.91272(13) 0.0274(7) Uani 1 1 d . . . . .
C39 C 0.2596(3) 0.0911(3) 0.91021(15) 0.0338(8) Uani 1 1 d . . . . .
H39 H 0.1943 0.0351 0.8880 0.041 Uiso 1 1 calc R U . . .
C40 C 0.3511(3) 0.0507(4) 0.93913(17) 0.0466(10) Uani 1 1 d . . . . .
H40 H 0.3460 -0.0317 0.9371 0.056 Uiso 1 1 calc R U . . .
C41 C 0.4490(3) 0.1295(4) 0.97076(17) 0.0478(10) Uani 1 1 d . . . . .
H41 H 0.5110 0.1017 0.9905 0.057 Uiso 1 1 calc R U . . .
C42 C 0.4558(3) 0.2486(4) 0.97337(15) 0.0416(9) Uani 1 1 d . . . . .
H42 H 0.5235 0.3035 0.9945 0.050 Uiso 1 1 calc R U . . .
C43 C 0.3629(3) 0.2887(3) 0.94493(14) 0.0314(7) Uani 1 1 d . . . . .
H43 H 0.3692 0.3713 0.9475 0.038 Uiso 1 1 calc R U . . .
C44 C 0.1757(2) 0.4038(3) 0.89711(12) 0.0230(6) Uani 1 1 d . . . . .
C45 C 0.1291(3) 0.4668(3) 0.94364(13) 0.0256(7) Uani 1 1 d . . . . .
H45 H 0.0706 0.4244 0.9641 0.031 Uiso 1 1 calc R U . . .
C46 C 0.1644(3) 0.5877(3) 0.96106(14) 0.0314(7) Uani 1 1 d . . . . .
H46 H 0.1316 0.6264 0.9932 0.038 Uiso 1 1 calc R U . . .
C47 C 0.2477(3) 0.6521(3) 0.93138(14) 0.0329(7) Uani 1 1 d . . . . .
H47 H 0.2719 0.7353 0.9427 0.040 Uiso 1 1 calc R U . . .
C48 C 0.2950(3) 0.5937(3) 0.88529(15) 0.0355(8) Uani 1 1 d . . . . .
H48 H 0.3522 0.6368 0.8646 0.043 Uiso 1 1 calc R U . . .
C49 C 0.2594(3) 0.4715(3) 0.86886(14) 0.0309(7) Uani 1 1 d . . . . .
H49 H 0.2938 0.4331 0.8371 0.037 Uiso 1 1 calc R U . . .
C50 C 0.1420(3) 0.2182(3) 0.81171(13) 0.0319(7) Uani 1 1 d . . . . .
C51 C 0.2114(4) 0.1406(3) 0.78419(17) 0.0498(10) Uani 1 1 d . . . . .
H51 H 0.2657 0.1083 0.8062 0.060 Uiso 1 1 calc R U . . .
C52 C 0.2039(6) 0.1089(4) 0.7254(2) 0.0743(16) Uani 1 1 d . . . . .
H52 H 0.2520 0.0548 0.7085 0.089 Uiso 1 1 calc R U . . .
C53 C 0.1289(5) 0.1539(5) 0.6916(2) 0.0840(19) Uani 1 1 d . . . . .
H53 H 0.1230 0.1302 0.6517 0.101 Uiso 1 1 calc R U . . .
C54 C 0.0610(4) 0.2353(6) 0.71710(18) 0.0772(17) Uani 1 1 d . . . . .
H54 H 0.0097 0.2694 0.6945 0.093 Uiso 1 1 calc R U . . .
C55 C 0.0687(3) 0.2663(4) 0.77560(16) 0.0544(11) Uani 1 1 d . . . . .
H55 H 0.0225 0.3225 0.7921 0.065 Uiso 1 1 calc R U . . .
C56 C 0.3445(4) 0.8323(4) 0.59754(18) 0.0570(11) Uani 1 1 d D . . . .
C57 C 0.8739(5) 0.9099(6) 0.5923(3) 0.102(2) Uani 1 1 d . . . . .
H57A H 0.8898 0.8337 0.5990 0.153 Uiso 1 1 calc R U . . .
H57B H 0.8103 0.9340 0.6163 0.153 Uiso 1 1 calc R U . . .
H57C H 0.9507 0.9693 0.6013 0.153 Uiso 1 1 calc R U . . .
C58 C 0.8292(6) 0.8987(6) 0.5308(3) 0.103(2) Uani 1 1 d . . . . .
H58A H 0.7464 0.8463 0.5234 0.124 Uiso 1 1 calc R U . . .
H58B H 0.8197 0.9774 0.5237 0.124 Uiso 1 1 calc R U . . .
C59 C 0.9139(5) 0.8508(5) 0.4905(3) 0.0859(17) Uani 1 1 d . . . . .
B1 B 0.1478(3) 0.2583(3) 0.88116(15) 0.0251(7) Uani 1 1 d . . . . .
N9 N 0.9849(5) 0.8173(5) 0.4606(2) 0.1016(17) Uani 1 1 d . . . . .
S1 S 0.50356(8) 0.81752(8) 0.59344(4) 0.0354(2) Uani 1 1 d D . . . .
O3 O 0.5023(6) 0.7261(6) 0.5445(2) 0.0559(14) Uani 0.775(12) 1 d D . P A 1
O4 O 0.5350(9) 0.7842(6) 0.6460(2) 0.0637(16) Uani 0.775(12) 1 d D . P A 1
O5 O 0.5686(5) 0.9318(4) 0.5865(3) 0.0776(17) Uani 0.775(12) 1 d D . P A 1
F1 F 0.2679(4) 0.7279(5) 0.5913(4) 0.0926(19) Uani 0.775(12) 1 d D . P A 1
F2 F 0.3252(8) 0.9034(7) 0.6442(3) 0.099(2) Uani 0.775(12) 1 d D . P A 1
F3 F 0.3065(7) 0.8784(6) 0.5524(3) 0.0833(19) Uani 0.775(12) 1 d D . P A 1
O3B O 0.501(2) 0.7683(17) 0.5395(7) 0.0559(14) Uani 0.225(12) 1 d D . P A 2
O4B O 0.520(4) 0.750(2) 0.6330(7) 0.0637(16) Uani 0.225(12) 1 d D . P A 2
O5B O 0.544(2) 0.9344(15) 0.6106(10) 0.0776(17) Uani 0.225(12) 1 d D . P A 2
F1B F 0.2890(16) 0.7500(19) 0.6242(10) 0.0926(19) Uani 0.225(12) 1 d D . P A 2
F2B F 0.351(3) 0.929(2) 0.6345(10) 0.099(2) Uani 0.225(12) 1 d D . P A 2
F3B F 0.275(3) 0.838(2) 0.5554(13) 0.0833(19) Uani 0.225(12) 1 d D . P A 2

loop_
_atom_site_aniso_label
_atom_site_aniso_U_11
_atom_site_aniso_U_22
_atom_site_aniso_U_33
_atom_site_aniso_U_23
_atom_site_aniso_U_13
_atom_site_aniso_U_12
Cu1 0.02227(18) 0.0248(2) 0.02021(19) 0.00330(16) -0.00119(14) 0.00296(15)
Cu2 0.0293(2) 0.0276(2) 0.0238(2) 0.00041(17) -0.00445(16) 0.00989(17)
O1 0.0320(11) 0.0248(12) 0.0235(11) 0.0084(9) 0.0010(9) 0.0056(9)
O2 0.0354(12) 0.0315(13) 0.0290(12) 0.0107(10) 0.0039(10) 0.0087(10)
N1 0.0283(13) 0.0292(15) 0.0235(13) 0.0041(12) -0.0044(11) 0.0030(11)
N2 0.0350(14) 0.0271(15) 0.0300(15) 0.0053(12) -0.0082(12) 0.0045(12)
N3 0.0277(13) 0.0317(15) 0.0241(13) 0.0038(12) -0.0032(11) 0.0071(12)
N4 0.0209(12) 0.0302(15) 0.0266(13) 0.0007(11) 0.0017(10) 0.0045(11)
N5 0.0245(12) 0.0282(14) 0.0215(13) 0.0046(11) 0.0018(10) 0.0044(11)
N6 0.0445(16) 0.0343(17) 0.0373(16) -0.0044(13) -0.0124(13) 0.0146(14)
N7 0.0301(14) 0.0421(17) 0.0256(14) -0.0038(12) -0.0028(11) 0.0177(13)
N8 0.0297(13) 0.0303(15) 0.0268(14) 0.0002(12) -0.0040(11) 0.0065(12)
C1 0.0354(17) 0.037(2) 0.040(2) 0.0196(17) -0.0066(15) -0.0027(15)
C2 0.0285(15) 0.0351(19) 0.0269(17) 0.0111(15) -0.0049(13) -0.0002(14)
C3 0.0369(18) 0.0286(18) 0.043(2) 0.0126(16) -0.0095(15) 0.0003(15)
C4 0.0365(18) 0.039(2) 0.0289(17) 0.0156(16) 0.0007(14) 0.0042(15)
C5 0.0374(17) 0.040(2) 0.0228(16) 0.0091(15) -0.0016(14) 0.0067(15)
C6 0.0278(16) 0.039(2) 0.0247(16) -0.0014(15) -0.0069(13) 0.0094(15)
C7 0.0228(15) 0.039(2) 0.0317(18) -0.0016(15) -0.0058(13) 0.0032(14)
C8 0.0236(15) 0.0294(18) 0.0341(18) 0.0036(14) 0.0039(13) 0.0008(13)
C9 0.0292(16) 0.0251(17) 0.0290(17) 0.0022(14) 0.0019(13) 0.0035(13)
C10 0.0285(15) 0.0352(19) 0.0232(16) 0.0016(14) 0.0047(13) 0.0078(14)
C11 0.0321(16) 0.0340(18) 0.0210(15) -0.0003(14) 0.0006(13) 0.0057(14)
C12 0.0206(14) 0.041(2) 0.0357(18) 0.0014(16) 0.0044(13) 0.0074(14)
C13 0.0304(17) 0.043(2) 0.0372(19) 0.0001(16) 0.0003(14) 0.0149(16)
C14 0.0285(17) 0.053(2) 0.059(2) 0.003(2) 0.0171(17) 0.0034(17)
C15 0.0270(15) 0.0308(17) 0.0252(16) 0.0070(14) 0.0017(12) 0.0073(13)
C16 0.0258(15) 0.040(2) 0.0281(17) 0.0091(15) 0.0012(13) 0.0036(14)
C17 0.0397(19) 0.043(2) 0.0345(19) 0.0063(16) 0.0020(15) 0.0145(17)
C18 0.065(3) 0.026(2) 0.056(3) 0.0075(18) -0.016(2) 0.0051(18)
C19 0.065(2) 0.0266(19) 0.052(2) -0.0005(17) -0.014(2) 0.0191(18)
C20 0.047(2) 0.045(2) 0.043(2) -0.0119(18) -0.0075(17) 0.0244(18)
C21 0.0400(19) 0.048(2) 0.0338(19) -0.0098(17) -0.0033(15) 0.0201(17)
C22 0.0325(17) 0.047(2) 0.0220(16) 0.0043(15) 0.0022(13) 0.0224(16)
C23 0.0321(17) 0.046(2) 0.0239(16) 0.0005(15) -0.0047(13) 0.0157(16)
C24 0.0387(19) 0.037(2) 0.044(2) -0.0005(17) -0.0087(16) 0.0008(16)
C25 0.049(2) 0.035(2) 0.042(2) -0.0077(17) -0.0143(17) 0.0083(17)
C26 0.0283(16) 0.051(2) 0.0300(18) 0.0009(16) 0.0059(14) 0.0117(16)
C27 0.046(2) 0.074(3) 0.037(2) 0.008(2) 0.0142(17) 0.018(2)
C28 0.0322(18) 0.066(3) 0.047(2) -0.003(2) 0.0004(16) 0.0206(19)
C29 0.0211(14) 0.041(2) 0.0310(17) 0.0008(15) -0.0033(13) 0.0061(14)
C30 0.0284(17) 0.064(3) 0.038(2) 0.0020(19) -0.0016(15) 0.0114(17)
C31 0.0312(16) 0.040(2) 0.0309(18) 0.0053(16) 0.0022(14) 0.0011(15)
C32 0.0238(14) 0.0207(15) 0.0224(15) -0.0047(12) -0.0018(12) 0.0040(12)
C33 0.0281(16) 0.0277(17) 0.0344(18) 0.0064(14) 0.0008(13) 0.0070(14)
C34 0.0202(15) 0.0342(19) 0.042(2) -0.0028(16) -0.0024(14) 0.0081(14)
C35 0.0235(15) 0.0290(18) 0.0396(19) -0.0037(15) 0.0076(14) 0.0019(13)
C36 0.0338(17) 0.0255(17) 0.0257(16) 0.0018(14) 0.0073(13) 0.0027(14)
C37 0.0226(14) 0.0247(16) 0.0280(16) -0.0003(13) 0.0001(12) 0.0066(13)
C38 0.0230(14) 0.0324(18) 0.0308(17) 0.0128(14) 0.0100(13) 0.0070(13)
C39 0.0280(16) 0.0315(18) 0.048(2) 0.0149(16) 0.0148(15) 0.0115(14)
C40 0.041(2) 0.048(2) 0.068(3) 0.033(2) 0.029(2) 0.0269(19)
C41 0.0262(17) 0.073(3) 0.062(3) 0.041(2) 0.0159(17) 0.0251(19)
C42 0.0213(15) 0.068(3) 0.044(2) 0.030(2) 0.0063(14) 0.0109(17)
C43 0.0228(15) 0.041(2) 0.0350(18) 0.0163(15) 0.0053(13) 0.0080(14)
C44 0.0200(14) 0.0267(16) 0.0230(15) 0.0067(13) -0.0034(12) 0.0053(12)
C45 0.0225(14) 0.0278(17) 0.0263(16) 0.0062(13) -0.0001(12) 0.0037(13)
C46 0.0257(15) 0.0307(18) 0.0359(18) -0.0003(15) -0.0030(13) 0.0080(14)
C47 0.0283(16) 0.0269(17) 0.0415(19) 0.0075(15) -0.0072(14) 0.0014(14)
C48 0.0274(16) 0.038(2) 0.043(2) 0.0195(17) 0.0024(14) -0.0021(15)
C49 0.0287(16) 0.0363(19) 0.0292(17) 0.0090(15) 0.0045(13) 0.0064(14)
C50 0.0305(16) 0.0316(18) 0.0275(17) 0.0003(14) 0.0052(13) -0.0058(14)
C51 0.072(3) 0.033(2) 0.042(2) 0.0030(17) 0.026(2) 0.0053(19)
C52 0.128(5) 0.035(2) 0.050(3) -0.006(2) 0.049(3) -0.009(3)
C53 0.095(4) 0.094(4) 0.027(2) -0.014(3) 0.015(3) -0.053(3)
C54 0.049(2) 0.137(5) 0.032(2) 0.024(3) -0.0078(19) -0.022(3)
C55 0.037(2) 0.094(4) 0.030(2) 0.012(2) -0.0021(16) 0.009(2)
C56 0.053(2) 0.058(3) 0.060(3) -0.001(2) 0.006(2) 0.021(2)
C57 0.081(4) 0.086(4) 0.112(5) -0.031(4) 0.014(4) -0.007(3)
C58 0.079(4) 0.107(5) 0.131(6) 0.034(5) 0.035(4) 0.019(4)
C59 0.085(4) 0.069(4) 0.102(5) 0.023(3) 0.027(3) -0.002(3)
B1 0.0231(16) 0.0266(19) 0.0254(18) 0.0046(15) 0.0019(14) 0.0046(14)
N9 0.118(4) 0.090(4) 0.100(4) 0.014(3) 0.041(3) 0.023(3)
S1 0.0424(5) 0.0334(5) 0.0304(4) 0.0012(4) -0.0009(4) 0.0128(4)
O3 0.079(2) 0.057(4) 0.0352(17) -0.016(2) -0.0168(15) 0.051(3)
O4 0.087(3) 0.098(4) 0.017(2) 0.005(2) -0.004(3) 0.055(4)
O5 0.064(3) 0.042(2) 0.132(6) 0.022(3) 0.047(3) 0.0087(19)
F1 0.041(2) 0.095(3) 0.135(6) 0.015(4) 0.006(3) 0.001(2)
F2 0.091(5) 0.136(5) 0.076(3) -0.017(3) 0.031(2) 0.066(4)
F3 0.078(4) 0.081(5) 0.094(2) 0.005(3) -0.025(3) 0.047(3)
O3B 0.079(2) 0.057(4) 0.0352(17) -0.016(2) -0.0168(15) 0.051(3)
O4B 0.087(3) 0.098(4) 0.017(2) 0.005(2) -0.004(3) 0.055(4)
O5B 0.064(3) 0.042(2) 0.132(6) 0.022(3) 0.047(3) 0.0087(19)
F1B 0.041(2) 0.095(3) 0.135(6) 0.015(4) 0.006(3) 0.001(2)
F2B 0.091(5) 0.136(5) 0.076(3) -0.017(3) 0.031(2) 0.066(4)
F3B 0.078(4) 0.081(5) 0.094(2) 0.005(3) -0.025(3) 0.047(3)

loop_
_atom_type_symbol
_atom_type_description
_atom_type_scat_dispersion_real
_atom_type_scat_dispersion_imag
_atom_type_scat_source
C C 0.0033 0.0016 'International Tables Vol C Tables 4.2.6.8 and 6.1.1.4'
H H 0.0000 0.0000 'International Tables Vol C Tables 4.2.6.8 and 6.1.1.4'
B B 0.0013 0.0007 'International Tables Vol C Tables 4.2.6.8 and 6.1.1.4'
N N 0.0061 0.0033 'International Tables Vol C Tables 4.2.6.8 and 6.1.1.4'
O O 0.0106 0.0060 'International Tables Vol C Tables 4.2.6.8 and 6.1.1.4'
Cu Cu 0.3201 1.2651 'International Tables Vol C Tables 4.2.6.8 and 6.1.1.4'
S S 0.1246 0.1234 'International Tables Vol C Tables 4.2.6.8 and 6.1.1.4'
F F 0.0171 0.0103 'International Tables Vol C Tables 4.2.6.8 and 6.1.1.4'

loop_
_geom_angle_atom_site_label_1
_geom_angle_atom_site_label_2
_geom_angle_atom_site_label_3
_geom_angle
N1 Cu1 O1 81.14(10)
N1 Cu1 N3 92.39(11)
O1 Cu1 N3 172.27(10)
N1 Cu1 N4 148.49(10)
O1 Cu1 N4 99.15(10)
N3 Cu1 N4 84.14(11)
N1 Cu1 N5 129.21(10)
O1 Cu1 N5 103.78(9)
N3 Cu1 N5 83.57(10)
N4 Cu1 N5 81.63(9)
N2 Cu2 O1 82.06(10)
N2 Cu2 N6 92.08(12)
O1 Cu2 N6 169.87(10)
N2 Cu2 N7 167.79(10)
O1 Cu2 N7 100.27(10)
N6 Cu2 N7 83.78(12)
N2 Cu2 N8 106.72(11)
O1 Cu2 N8 107.78(9)
N6 Cu2 N8 81.78(11)
N7 Cu2 N8 84.11(10)
O2 O1 Cu1 114.00(15)
O2 O1 Cu2 120.33(15)
Cu1 O1 Cu2 125.62(11)
C2 N1 N2 108.5(3)
C2 N1 Cu1 128.7(2)
N2 N1 Cu1 122.2(2)
C3 N2 N1 107.2(3)
C3 N2 Cu2 127.7(2)
N1 N2 Cu2 121.4(2)
C5 N3 C6 107.2(2)
C5 N3 C11 110.0(2)
C6 N3 C11 109.7(3)
C5 N3 Cu1 117.0(2)
C6 N3 Cu1 103.21(18)
C11 N3 Cu1 109.37(18)
C8 N4 C7 110.8(2)
C8 N4 C12 110.6(2)
C7 N4 C12 112.6(2)
C8 N4 Cu1 105.70(17)
C7 N4 Cu1 108.07(19)
C12 N4 Cu1 108.83(19)
C10 N5 C9 111.6(2)
C10 N5 C15 110.9(2)
C9 N5 C15 110.1(2)
C10 N5 Cu1 98.76(18)
C9 N5 Cu1 106.35(16)
C15 N5 Cu1 118.65(18)
C20 N6 C19 108.5(3)
C20 N6 C25 108.9(3)
C19 N6 C25 111.2(3)
C20 N6 Cu2 103.6(2)
C19 N6 Cu2 112.4(2)
C25 N6 Cu2 111.8(2)
C22 N7 C21 110.8(3)
C22 N7 C26 108.9(3)
C21 N7 C26 111.0(2)
C22 N7 Cu2 102.82(18)
C21 N7 Cu2 108.6(2)
C26 N7 Cu2 114.41(19)
C24 N8 C23 112.1(3)
C24 N8 C29 111.2(3)
C23 N8 C29 111.0(2)
C24 N8 Cu2 100.89(19)
C23 N8 Cu2 102.34(18)
C29 N8 Cu2 118.70(18)
C3 C1 C2 105.6(3)
N1 C2 C1 109.1(3)
N1 C2 C4 120.2(3)
C1 C2 C4 130.1(3)
N2 C3 C1 109.6(3)
N2 C3 C18 121.3(3)
C1 C3 C18 128.8(3)
C2 C4 C5 109.9(3)
N3 C5 C4 113.1(3)
N3 C6 C7 111.6(3)
N4 C7 C6 112.0(3)
N4 C8 C9 112.2(3)
N5 C9 C8 111.7(2)
N5 C10 C11 113.1(2)
N3 C11 C10 113.2(2)
N4 C12 C13 110.8(3)
N4 C12 C14 113.7(3)
C13 C12 C14 110.8(3)
N5 C15 C16 111.1(3)
N5 C15 C17 113.8(3)
C16 C15 C17 110.1(3)
C19 C18 C3 114.6(3)
N6 C19 C18 113.5(3)
N6 C20 C21 110.1(3)
C20 C21 N7 111.1(3)
N7 C22 C23 114.4(3)
N8 C23 C22 114.5(3)
N8 C24 C25 112.7(3)
N6 C25 C24 112.9(3)
N7 C26 C28 110.7(3)
N7 C26 C27 113.7(3)
C28 C26 C27 110.8(3)
N8 C29 C31 112.2(3)
N8 C29 C30 113.6(3)
C31 C29 C30 108.3(3)
C37 C32 C33 114.4(3)
C37 C32 B1 123.8(3)
C33 C32 B1 121.6(3)
C34 C33 C32 122.7(3)
C35 C34 C33 120.5(3)
C36 C35 C34 119.5(3)
C35 C36 C37 119.7(3)
C36 C37 C32 123.2(3)
C43 C38 C39 114.9(3)
C43 C38 B1 123.5(3)
C39 C38 B1 121.5(3)
C40 C39 C38 122.3(3)
C41 C40 C39 120.5(4)
C42 C41 C40 119.4(3)
C41 C42 C43 119.9(4)
C42 C43 C38 123.0(3)
C49 C44 C45 115.4(3)
C49 C44 B1 121.2(3)
C45 C44 B1 123.0(3)
C46 C45 C44 123.0(3)
C45 C46 C47 119.8(3)
C48 C47 C46 118.9(3)
C47 C48 C49 120.3(3)
C44 C49 C48 122.5(3)
C51 C50 C55 114.9(3)
C51 C50 B1 124.0(3)
C55 C50 B1 121.0(3)
C50 C51 C52 122.2(5)
C53 C52 C51 121.5(5)
C52 C53 C54 118.5(4)
C55 C54 C53 119.7(5)
C54 C55 C50 123.1(4)
F3B C56 F2B 107.8(14)
F3B C56 F1B 109.8(13)
F2B C56 F1B 102.9(12)
F2 C56 F1 110.7(5)
F2 C56 F3 107.1(5)
F1 C56 F3 103.3(4)
F3B C56 S1 123.1(17)
F2B C56 S1 103.5(16)
F1B C56 S1 107.9(9)
F2 C56 S1 113.4(5)
F1 C56 S1 112.1(3)
F3 C56 S1 109.7(4)
C59 C58 C57 113.6(5)
N9 C59 C58 176.8(7)
C38 B1 C32 109.5(3)
C38 B1 C44 107.7(2)
C32 B1 C44 108.8(2)
C38 B1 C50 111.3(2)
C32 B1 C50 110.9(2)
C44 B1 C50 108.5(3)
O3B S1 O5B 120.6(10)
O3B S1 O4B 117.7(9)
O5B S1 O4B 115.3(10)
O4 S1 O5 114.9(4)
O4 S1 O3 113.8(2)
O5 S1 O3 113.2(3)
O3B S1 C56 100.4(11)
O5B S1 C56 92.1(9)
O4B S1 C56 103.0(16)
O4 S1 C56 103.6(4)
O5 S1 C56 104.9(3)
O3 S1 C56 104.9(3)

loop_
_geom_bond_atom_site_label_1
_geom_bond_atom_site_label_2
_geom_bond_distance
Cu1 N1 1.941(3)
Cu1 O1 1.981(2)
Cu1 N3 2.099(3)
Cu1 N4 2.128(3)
Cu1 N5 2.303(3)
Cu2 N2 1.969(3)
Cu2 O1 1.992(2)
Cu2 N6 2.092(3)
Cu2 N7 2.093(3)
Cu2 N8 2.340(3)
O1 O2 1.461(3)
N1 C2 1.343(4)
N1 N2 1.373(4)
N2 C3 1.352(4)
N3 C5 1.489(4)
N3 C6 1.494(4)
N3 C11 1.504(4)
N4 C8 1.493(4)
N4 C7 1.498(4)
N4 C12 1.509(4)
N5 C10 1.478(4)
N5 C9 1.496(4)
N5 C15 1.502(4)
N6 C20 1.479(5)
N6 C19 1.496(5)
N6 C25 1.507(4)
N7 C22 1.497(4)
N7 C21 1.503(4)
N7 C26 1.507(5)
N8 C24 1.483(5)
N8 C23 1.487(4)
N8 C29 1.495(4)
C1 C3 1.378(5)
C1 C2 1.385(5)
C2 C4 1.495(5)
C3 C18 1.503(5)
C4 C5 1.519(5)
C6 C7 1.502(5)
C8 C9 1.528(4)
C10 C11 1.519(4)
C12 C13 1.519(5)
C12 C14 1.524(5)
C15 C16 1.506(5)
C15 C17 1.530(4)
C18 C19 1.498(6)
C20 C21 1.502(6)
C22 C23 1.512(5)
C24 C25 1.511(5)
C26 C28 1.517(5)
C26 C27 1.528(5)
C29 C31 1.531(5)
C29 C30 1.537(4)
C32 C37 1.404(4)
C32 C33 1.416(4)
C32 B1 1.647(4)
C33 C34 1.380(5)
C34 C35 1.377(5)
C35 C36 1.375(4)
C36 C37 1.392(4)
C38 C43 1.406(5)
C38 C39 1.409(4)
C38 B1 1.645(4)
C39 C40 1.394(5)
C40 C41 1.381(6)
C41 C42 1.375(6)
C42 C43 1.397(4)
C44 C49 1.386(4)
C44 C45 1.404(4)
C44 B1 1.650(5)
C45 C46 1.383(4)
C46 C47 1.387(5)
C47 C48 1.377(5)
C48 C49 1.395(5)
C50 C51 1.393(5)
C50 C55 1.413(5)
C50 B1 1.653(5)
C51 C52 1.396(6)
C52 C53 1.365(8)
C53 C54 1.396(8)
C54 C55 1.388(6)
C56 F3B 1.26(2)
C56 F2B 1.30(2)
C56 F1B 1.32(2)
C56 F2 1.329(7)
C56 F1 1.333(7)
C56 F3 1.376(8)
C56 S1 1.795(4)
C57 C58 1.515(9)
C58 C59 1.487(8)
C59 N9 1.163(7)
S1 O3B 1.324(17)
S1 O5B 1.346(17)
S1 O4B 1.367(19)
S1 O4 1.435(5)
S1 O5 1.441(5)
S1 O3 1.447(5)

loop_
_geom_hbond_atom_site_label_D
_geom_hbond_atom_site_label_H
_geom_hbond_atom_site_label_A
_geom_hbond_distance_DH
_geom_hbond_distance_HA
_geom_hbond_distance_DA
_geom_hbond_angle_DHA
O2 H2 O4 0.84 1.99 2.787(8) 158.6
O2 H2 O4B 0.84 2.07 2.86(3) 155.3
